data_4087669
loop_
_publ_author_name
'Melikyan, Gagik G.'
'Anker, Bryan'

_publ_section_title
;
 Radical Reactions of 1,4-Alkadiynes: Metal Coordination as an Effective
 Tool for Controlling the Regio- and Stereoselectivity of the C--C Bond
 Formation
;
_journal_issue 17
_journal_name_full Organometallics
_journal_page_first 4194
_journal_paper_doi 10.1021/acs.organomet.5b00480
_journal_volume 34
_journal_year 2015
_chemical_formula_moiety 'C34 H38 Co4 O12 Si4'
_chemical_formula_sum 'C34 H38 Co4 O12 Si4'
_chemical_formula_weight 986.72
_chemical_name_common BA-24
_space_group_crystal_system monoclinic
_space_group_IT_number 14
_space_group_name_Hall '-P 2ybc'
_space_group_name_H-M_alt 'P 1 21/c 1'
_atom_sites_solution_hydrogens geom
_atom_sites_solution_primary iterative
_audit_creation_method SHELXL-2012
_cell_angle_alpha 90
_cell_angle_beta 118.044(3)
_cell_angle_gamma 90
_cell_formula_units_Z 8
_cell_length_a 28.8065(14)
_cell_length_b 12.4472(6)
_cell_length_c 28.8024(14)
_cell_measurement_reflns_used 4563
_cell_measurement_temperature 110(2)
_cell_measurement_theta_max 30.913
_cell_measurement_theta_min 2.324
_cell_volume 9114.8(8)
_computing_cell_refinement 'SAINT v7.68A (Bruker, 2009)'
_computing_data_collection 'APEX2 v2011.2-4 (Bruker, 2011)'
_computing_data_reduction 'SAINT v7.68A (Bruker, 2009)'
_computing_molecular_graphics
;
O. V. Dolomanov, L. J. Bourhis, R. J. Gildea, J. A. K. Howard and H. Puschmann,
OLEX2: a complete structure solution, refinement and analysis program.
J. Appl. Cryst. (2009). 42, 339-341.
;
_computing_structure_refinement 'SHELXL-2012 (Sheldrick, 2012)'
_computing_structure_solution 'SHELXS-97 (Sheldrick, 2008)'
_diffrn_ambient_temperature 110(2)
_diffrn_measured_fraction_theta_full 1.0000
_diffrn_measured_fraction_theta_max 1.000
_diffrn_measurement_device_type 'Bruker D8 diffractometer with APEX2 detector'
_diffrn_measurement_method '\f and \w scans with a narrow frame width'
_diffrn_radiation_type MoK\a
_diffrn_radiation_wavelength 0.71073
_diffrn_reflns_av_R_equivalents 0.0695
_diffrn_reflns_av_unetI/netI 0.0678
_diffrn_reflns_Laue_measured_fraction_full 1.0000
_diffrn_reflns_Laue_measured_fraction_max 1.000
_diffrn_reflns_limit_h_max 36
_diffrn_reflns_limit_h_min -37
_diffrn_reflns_limit_k_max 16
_diffrn_reflns_limit_k_min -16
_diffrn_reflns_limit_l_max 37
_diffrn_reflns_limit_l_min -37
_diffrn_reflns_number 86706
_diffrn_reflns_point_group_measured_fraction_full 1.000
_diffrn_reflns_point_group_measured_fraction_max 1.000
_diffrn_reflns_theta_full 27.485
_diffrn_reflns_theta_max 27.485
_diffrn_reflns_theta_min 1.415
_diffrn_source 'fine-focus sealed tube'
_exptl_absorpt_coefficient_mu 1.587
_exptl_absorpt_correction_T_max 0.7462
_exptl_absorpt_correction_T_min 0.5763
_exptl_absorpt_correction_type multi-scan
_exptl_absorpt_process_details
;
 TWINABS-2012/1 (Bruker,2012) was used for absorption correction.
 
For component 2:
 wR2(int) was 0.0945 before and 0.0851 after correction.
 The Ratio of minimum to maximum transmission is 0.77.
 The \l/2 correction factor is Not present
;
_exptl_crystal_colour red
_exptl_crystal_density_diffrn 1.438
_exptl_crystal_description plate
_exptl_crystal_F_000 4015
_exptl_crystal_size_max 0.429
_exptl_crystal_size_mid 0.301
_exptl_crystal_size_min 0.164
_refine_diff_density_max 2.672
_refine_diff_density_min -0.668
_refine_diff_density_rms 0.141
_refine_ls_extinction_method none
_refine_ls_goodness_of_fit_ref 1.067
_refine_ls_hydrogen_treatment constr
_refine_ls_matrix_type full
_refine_ls_number_parameters 993
_refine_ls_number_reflns 20913
_refine_ls_number_restraints 25
_refine_ls_restrained_S_all 1.067
_refine_ls_R_factor_all 0.0847
_refine_ls_R_factor_gt 0.0635
_refine_ls_shift/su_max 0.001
_refine_ls_shift/su_mean 0.000
_refine_ls_structure_factor_coef Fsqd
_refine_ls_weighting_details
;
 w=1/[\s^2^(Fo^2^)+(0.0552P)^2^+26.6814P]
 where P=(Fo^2^+2Fc^2^)/3
;
_refine_ls_weighting_scheme calc
_refine_ls_wR_factor_gt 0.1483
_refine_ls_wR_factor_ref 0.1572
_reflns_Friedel_coverage 0.000
_reflns_number_gt 15668
_reflns_number_total 20913
_reflns_threshold_expression 'I > 2\s(I)'
_cod_data_source_file om5b00480_si_002.cif
_cod_data_source_block twin4t
_cod_original_sg_symbol_H-M 'P 21/c'
_cod_database_code 4087669
_shelx_space_group_comment
;
The symmetry employed for this shelxl refinement is uniquely defined
by the following loop, which should always be used as a source of
symmetry information in preference to the above space-group names.
They are only intended as comments.
;
_shelx_estimated_absorpt_t_min 0.549
_shelx_estimated_absorpt_t_max 0.781
_shelxl_version_number 2012-9

loop_
_space_group_symop_operation_xyz
'x, y, z'
'-x, y+1/2, -z+1/2'
'-x, -y, -z'
'x, -y-1/2, z-1/2'

loop_
_atom_site_label
_atom_site_type_symbol
_atom_site_fract_x
_atom_site_fract_y
_atom_site_fract_z
_atom_site_U_iso_or_equiv
_atom_site_adp_type
_atom_site_occupancy
_atom_site_site_symmetry_order
_atom_site_calc_flag
_atom_site_refinement_flags_posn
_atom_site_refinement_flags_adp
_atom_site_refinement_flags_occupancy
_atom_site_disorder_assembly
_atom_site_disorder_group
C35 C 0.36100(16) 0.2840(3) 0.45235(15) 0.0185(8) Uani 1 1 d . . . . .
C36 C 0.36423(15) 0.2399(3) 0.41160(15) 0.0177(8) Uani 1 1 d . . . . .
C37 C 0.35040(15) 0.2622(3) 0.35460(14) 0.0174(8) Uani 1 1 d . . . . .
H37 H 0.3120 0.2585 0.3342 0.021 Uiso 1 1 calc R U . . .
C38 C 0.37272(15) 0.1751(3) 0.33181(14) 0.0184(8) Uani 1 1 d . . . . .
H38 H 0.3710 0.1068 0.3478 0.022 Uiso 1 1 calc R U . . .
C39 C 0.34025(15) 0.1607(3) 0.27298(15) 0.0199(8) Uani 1 1 d . . . . .
C40 C 0.34313(16) 0.1020(3) 0.23538(15) 0.0226(8) Uani 1 1 d . . . . .
C41 C 0.2797(2) 0.3577(5) 0.21920(19) 0.0433(13) Uani 1 1 d . . . . .
C42 C 0.2906(2) 0.2391(4) 0.13895(18) 0.0357(11) Uani 1 1 d . . . . .
C43 C 0.3760(2) 0.3221(4) 0.22582(19) 0.0359(11) Uani 1 1 d . . . . .
C45 C 0.4189(2) -0.0771(4) 0.2858(2) 0.0413(12) Uani 1 1 d . . . . .
H45A H 0.4415 -0.0305 0.3140 0.062 Uiso 1 1 calc R U . . .
H45B H 0.4396 -0.1324 0.2811 0.062 Uiso 1 1 calc R U . . .
H45C H 0.3936 -0.1093 0.2943 0.062 Uiso 1 1 calc R U . . .
C46 C 0.3404(2) -0.0852(4) 0.1676(2) 0.0437(13) Uani 1 1 d . . . . .
H46A H 0.3143 -0.1176 0.1750 0.066 Uiso 1 1 calc R U . . .
H46B H 0.3610 -0.1403 0.1628 0.066 Uiso 1 1 calc R U . . .
H46C H 0.3234 -0.0428 0.1361 0.066 Uiso 1 1 calc R U . . .
C47 C 0.4310(2) 0.0775(5) 0.2083(2) 0.0480(14) Uani 1 1 d . . . . .
H47A H 0.4122 0.1113 0.1746 0.072 Uiso 1 1 calc R U . . .
H47B H 0.4565 0.0285 0.2077 0.072 Uiso 1 1 calc R U . . .
H47C H 0.4486 0.1312 0.2348 0.072 Uiso 1 1 calc R U . . .
C48 C 0.22623(19) 0.1701(5) 0.2447(2) 0.0478(15) Uani 1 1 d . . . . .
C49 C 0.22935(19) 0.0542(4) 0.16051(18) 0.0330(10) Uani 1 1 d . . . . .
C50 C 0.2755(2) -0.0288(5) 0.26065(19) 0.0398(12) Uani 1 1 d . . . . .
C51 C 0.42787(17) 0.1924(3) 0.34618(15) 0.0226(9) Uani 1 1 d . . . . .
C52 C 0.47319(18) 0.2013(4) 0.35726(18) 0.0307(10) Uani 1 1 d D . . . .
Si6A Si 0.54583(7) 0.20221(16) 0.38681(11) 0.0281(4) Uiso 0.712(4) 1 d D . P A 1
C53A C 0.5648(4) 0.1225(8) 0.3463(4) 0.066(2) Uiso 0.712(4) 1 d D . P A 1
H53A H 0.5516 0.0507 0.3438 0.099 Uiso 0.712(4) 1 calc R U P A 1
H53B H 0.6024 0.1206 0.3617 0.099 Uiso 0.712(4) 1 calc R U P A 1
H53C H 0.5504 0.1535 0.3118 0.099 Uiso 0.712(4) 1 calc R U P A 1
C54A C 0.5704(4) 0.3402(5) 0.3971(3) 0.0458(16) Uiso 0.712(4) 1 d D . P A 1
H54A H 0.5589 0.3747 0.3637 0.069 Uiso 0.712(4) 1 calc R U P A 1
H54B H 0.6081 0.3396 0.4159 0.069 Uiso 0.712(4) 1 calc R U P A 1
H54C H 0.5570 0.3787 0.4172 0.069 Uiso 0.712(4) 1 calc R U P A 1
C55A C 0.5755(4) 0.1392(7) 0.4551(3) 0.054(2) Uiso 0.712(4) 1 d D . P A 1
H55A H 0.5636 0.1776 0.4764 0.081 Uiso 0.712(4) 1 calc R U P A 1
H55B H 0.6132 0.1427 0.4711 0.081 Uiso 0.712(4) 1 calc R U P A 1
H55C H 0.5647 0.0654 0.4522 0.081 Uiso 0.712(4) 1 calc R U P A 1
Si6B Si 0.54121(15) 0.2141(4) 0.3661(3) 0.0281(4) Uiso 0.288(4) 1 d D . P A 2
C53B C 0.5585(9) 0.1696(17) 0.3170(7) 0.066(2) Uiso 0.288(4) 1 d D . P A 2
H53D H 0.5489 0.0955 0.3089 0.099 Uiso 0.288(4) 1 calc R U P A 2
H53E H 0.5958 0.1774 0.3300 0.099 Uiso 0.288(4) 1 calc R U P A 2
H53F H 0.5402 0.2122 0.2857 0.099 Uiso 0.288(4) 1 calc R U P A 2
C54B C 0.5639(10) 0.3494(8) 0.3910(7) 0.0458(16) Uiso 0.288(4) 1 d D . P A 2
H54D H 0.5484 0.4001 0.3627 0.069 Uiso 0.288(4) 1 calc R U P A 2
H54E H 0.6015 0.3525 0.4061 0.069 Uiso 0.288(4) 1 calc R U P A 2
H54F H 0.5537 0.3668 0.4174 0.069 Uiso 0.288(4) 1 calc R U P A 2
C55B C 0.5748(8) 0.1217(13) 0.4259(6) 0.054(2) Uiso 0.288(4) 1 d D . P A 2
H55D H 0.5712 0.1516 0.4548 0.081 Uiso 0.288(4) 1 calc R U P A 2
H55E H 0.6114 0.1150 0.4355 0.081 Uiso 0.288(4) 1 calc R U P A 2
H55F H 0.5585 0.0521 0.4174 0.081 Uiso 0.288(4) 1 calc R U P A 2
C56 C 0.36566(15) 0.3720(3) 0.34794(14) 0.0195(8) Uani 1 1 d . . . . .
C57 C 0.37845(16) 0.4607(3) 0.34241(15) 0.0215(8) Uani 1 1 d . . . . .
C58 C 0.3528(3) 0.6332(4) 0.26135(19) 0.0499(15) Uani 1 1 d . . . . .
H58A H 0.3522 0.5785 0.2376 0.075 Uiso 1 1 calc R U . . .
H58B H 0.3641 0.6999 0.2533 0.075 Uiso 1 1 calc R U . . .
H58C H 0.3181 0.6419 0.2577 0.075 Uiso 1 1 calc R U . . .
C59 C 0.3989(2) 0.6922(4) 0.37816(18) 0.0326(10) Uani 1 1 d . . . . .
H59A H 0.3637 0.6998 0.3734 0.049 Uiso 1 1 calc R U . . .
H59B H 0.4111 0.7603 0.3726 0.049 Uiso 1 1 calc R U . . .
H59C H 0.4216 0.6679 0.4133 0.049 Uiso 1 1 calc R U . . .
C60 C 0.4666(2) 0.5778(5) 0.3394(3) 0.0523(15) Uani 1 1 d . . . . .
H60A H 0.4901 0.5607 0.3755 0.078 Uiso 1 1 calc R U . . .
H60B H 0.4775 0.6437 0.3301 0.078 Uiso 1 1 calc R U . . .
H60C H 0.4673 0.5209 0.3172 0.078 Uiso 1 1 calc R U . . .
C61 C 0.33835(19) 0.1060(4) 0.50648(19) 0.0326(10) Uani 1 1 d . . . . .
C62 C 0.2701(2) 0.1424(4) 0.39787(19) 0.0350(11) Uani 1 1 d . . . . .
C63 C 0.3497(2) -0.0006(4) 0.4236(2) 0.0402(12) Uani 1 1 d . . . . .
C64 C 0.36256(19) 0.3836(4) 0.55030(16) 0.0302(10) Uani 1 1 d . . . . .
H64A H 0.3494 0.3173 0.5566 0.045 Uiso 1 1 calc R U . . .
H64B H 0.3499 0.4425 0.5627 0.045 Uiso 1 1 calc R U . . .
H64C H 0.4003 0.3829 0.5686 0.045 Uiso 1 1 calc R U . . .
C65 C 0.3668(2) 0.5239(3) 0.46541(17) 0.0303(10) Uani 1 1 d . . . . .
H65A H 0.4045 0.5219 0.4849 0.045 Uiso 1 1 calc R U . . .
H65B H 0.3540 0.5851 0.4762 0.045 Uiso 1 1 calc R U . . .
H65C H 0.3562 0.5292 0.4285 0.045 Uiso 1 1 calc R U . . .
C66 C 0.26634(18) 0.4003(4) 0.4414(2) 0.0383(12) Uani 1 1 d . . . . .
H66A H 0.2551 0.3960 0.4043 0.057 Uiso 1 1 calc R U . . .
H66B H 0.2533 0.4655 0.4489 0.057 Uiso 1 1 calc R U . . .
H66C H 0.2529 0.3397 0.4519 0.057 Uiso 1 1 calc R U . . .
C67 C 0.4543(2) 0.0919(4) 0.45590(17) 0.0350(11) Uani 1 1 d . . . . .
C68 C 0.45314(18) 0.1885(4) 0.54676(18) 0.0306(10) Uani 1 1 d . . . . .
C69 C 0.46932(18) 0.3131(4) 0.47389(17) 0.0305(10) Uani 1 1 d . . . . .
O13 O 0.25631(17) 0.4224(4) 0.22610(16) 0.0648(13) Uani 1 1 d . . . . .
O14 O 0.27544(16) 0.2316(4) 0.09470(13) 0.0528(11) Uani 1 1 d . . . . .
O15 O 0.19829(16) 0.2173(4) 0.25408(18) 0.0709(15) Uani 1 1 d . . . . .
O16 O 0.20366(15) 0.0273(3) 0.11840(13) 0.0478(10) Uani 1 1 d . . . . .
O17 O 0.27923(19) -0.1084(4) 0.28101(17) 0.0634(12) Uani 1 1 d . . . . .
O18 O 0.33780(15) 0.0930(3) 0.54510(14) 0.0450(9) Uani 1 1 d . . . . .
O19 O 0.22756(15) 0.1519(3) 0.36776(15) 0.0514(10) Uani 1 1 d . . . . .
O20 O 0.3565(2) -0.0830(3) 0.4111(2) 0.0651(13) Uani 1 1 d . . . . .
O21 O 0.46822(17) 0.0188(3) 0.44202(14) 0.0535(11) Uani 1 1 d . . . . .
O22 O 0.46766(15) 0.1773(3) 0.59042(12) 0.0440(9) Uani 1 1 d . . . . .
O23 O 0.49405(14) 0.3811(3) 0.47218(14) 0.0463(9) Uani 1 1 d . . . . .
O44 O 0.41293(17) 0.3672(3) 0.23474(16) 0.0533(10) Uani 1 1 d . . . . .
Si5 Si 0.38407(5) 0.00258(10) 0.22370(5) 0.0266(3) Uani 1 1 d . . . . .
Si7 Si 0.39925(5) 0.59317(9) 0.33045(5) 0.0242(2) Uani 1 1 d . . . . .
Si8 Si 0.33930(4) 0.39947(9) 0.47815(4) 0.0204(2) Uani 1 1 d . . . . .
Co5 Co 0.42819(2) 0.20579(5) 0.47559(2) 0.02289(13) Uani 1 1 d . . . . .
Co6 Co 0.33899(2) 0.13040(5) 0.44387(2) 0.02492(14) Uani 1 1 d . . . . .
Co7 Co 0.27090(2) 0.09715(5) 0.22813(2) 0.02672(14) Uani 1 1 d . . . . .
Co8 Co 0.31645(2) 0.24896(5) 0.21009(2) 0.02665(14) Uani 1 1 d . . . . .
C29 C 0.15999(19) 1.0646(4) 0.58082(18) 0.0315(10) Uani 1 1 d . . . . .
H29A H 0.1857 1.0933 0.5719 0.047 Uiso 1 1 calc R U . . .
H29B H 0.1775 1.0253 0.6132 0.047 Uiso 1 1 calc R U . . .
H29C H 0.1400 1.1223 0.5848 0.047 Uiso 1 1 calc R U . . .
C30 C 0.07630(19) 1.0491(4) 0.46513(18) 0.0343(11) Uani 1 1 d . . . . .
H30A H 0.0564 1.1046 0.4709 0.051 Uiso 1 1 calc R U . . .
H30B H 0.0527 1.0009 0.4384 0.051 Uiso 1 1 calc R U . . .
H30C H 0.0998 1.0808 0.4540 0.051 Uiso 1 1 calc R U . . .
C28 C 0.21452(18) 1.0047(4) 0.48081(19) 0.0348(11) Uani 1 1 d . . . . .
C27 C 0.26773(19) 0.8093(4) 0.4980(2) 0.0377(12) Uani 1 1 d . . . . .
C31 C 0.0707(2) 0.8996(4) 0.5470(2) 0.0379(11) Uani 1 1 d . . . . .
H31A H 0.0913 0.8628 0.5797 0.057 Uiso 1 1 calc R U . . .
H31B H 0.0502 0.8484 0.5202 0.057 Uiso 1 1 calc R U . . .
H31C H 0.0476 0.9497 0.5512 0.057 Uiso 1 1 calc R U . . .
C34 C 0.21261(18) 0.7493(4) 0.61301(17) 0.0294(10) Uani 1 1 d . . . . .
C33 C 0.1285(2) 0.6516(4) 0.53027(17) 0.0310(10) Uani 1 1 d . . . . .
C32 C 0.22468(19) 0.6240(4) 0.53471(16) 0.0318(11) Uani 1 1 d . . . . .
C21 C 0.06873(16) 0.7667(3) 0.40738(14) 0.0206(8) Uani 1 1 d . U . . .
C20 C 0.04056(19) 0.3876(4) 0.4208(2) 0.0350(11) Uani 1 1 d . . . . .
H20A H 0.0301 0.3198 0.4287 0.052 Uiso 1 1 calc R U . . .
H20B H 0.0162 0.4083 0.3855 0.052 Uiso 1 1 calc R U . . .
H20C H 0.0408 0.4411 0.4449 0.052 Uiso 1 1 calc R U . . .
C19 C 0.1550(2) 0.3321(4) 0.49519(17) 0.0353(11) Uani 1 1 d . . . . .
H19A H 0.1552 0.3838 0.5200 0.053 Uiso 1 1 calc R U . . .
H19B H 0.1896 0.3271 0.4983 0.053 Uiso 1 1 calc R U . . .
H19C H 0.1447 0.2633 0.5023 0.053 Uiso 1 1 calc R U . . .
C18 C 0.10807(19) 0.2806(3) 0.37710(17) 0.0291(10) Uani 1 1 d . . . . .
H18A H 0.0956 0.2114 0.3811 0.044 Uiso 1 1 calc R U . . .
H18B H 0.1433 0.2739 0.3820 0.044 Uiso 1 1 calc R U . . .
H18C H 0.0856 0.3077 0.3424 0.044 Uiso 1 1 calc R U . . .
C22 C 0.02509(17) 0.7469(3) 0.39940(16) 0.0241(9) Uani 1 1 d . U . . .
C26 C 0.26811(18) 0.9337(4) 0.58374(18) 0.0307(10) Uani 1 1 d . . . . .
C25 C -0.0487(2) 0.6754(6) 0.4404(2) 0.0555(16) Uani 1 1 d . . . . .
H25A H -0.0282 0.6112 0.4538 0.083 Uiso 1 1 calc R U . . .
H25B H -0.0848 0.6604 0.4310 0.083 Uiso 1 1 calc R U . . .
H25C H -0.0355 0.7301 0.4670 0.083 Uiso 1 1 calc R U . . .
C24 C -0.0796(2) 0.8516(4) 0.35634(19) 0.0387(12) Uani 1 1 d . . . . .
H24A H -0.0673 0.9032 0.3844 0.058 Uiso 1 1 calc R U . . .
H24B H -0.1166 0.8404 0.3431 0.058 Uiso 1 1 calc R U . . .
H24C H -0.0731 0.8780 0.3286 0.058 Uiso 1 1 calc R U . . .
C23 C -0.0714(2) 0.6201(4) 0.3282(2) 0.0506(15) Uani 1 1 d . . . . .
H23A H -0.0712 0.6479 0.2972 0.076 Uiso 1 1 calc R U . . .
H23B H -0.1068 0.6031 0.3205 0.076 Uiso 1 1 calc R U . . .
H23C H -0.0502 0.5563 0.3395 0.076 Uiso 1 1 calc R U . . .
O5 O 0.02287(13) 0.5101(3) 0.30039(12) 0.0349(8) Uani 1 1 d . . . . .
O4 O -0.01715(15) 0.8528(3) 0.27914(14) 0.0465(10) Uani 1 1 d . . . . .
O3 O 0.23856(19) 0.8949(4) 0.3689(2) 0.0665(13) Uani 1 1 d . . . . .
O2 O 0.1270(3) 0.8701(4) 0.18980(18) 0.0814(18) Uani 1 1 d . . . . .
O6 O 0.02137(15) 0.6669(4) 0.15878(13) 0.0572(12) Uani 1 1 d . . . . .
O10 O 0.24963(16) 0.5588(3) 0.53101(14) 0.0532(11) Uani 1 1 d . . . . .
O9 O 0.20560(16) 1.0815(4) 0.45788(17) 0.0572(11) Uani 1 1 d . . . . .
O8 O 0.29432(16) 0.7636(4) 0.48559(18) 0.0642(13) Uani 1 1 d . . . . .
O7 O 0.29423(15) 0.9647(3) 0.62466(13) 0.0471(10) Uani 1 1 d . . . . .
Co4 Co 0.13090(3) 0.84131(5) 0.29383(2) 0.02744(15) Uani 1 1 d . . . . .
Co3 Co 0.05986(2) 0.70723(5) 0.27251(2) 0.02299(13) Uani 1 1 d . . . . .
Co2 Co 0.22527(2) 0.88211(5) 0.51748(2) 0.02294(13) Uani 1 1 d . . . . .
Co1 Co 0.18523(2) 0.73010(4) 0.54176(2) 0.02244(13) Uani 1 1 d . . . . .
Si1 Si 0.17413(4) 0.58238(9) 0.28304(4) 0.0209(2) Uani 1 1 d . . . . .
O1 O 0.07909(17) 1.0305(3) 0.31076(14) 0.0527(11) Uani 1 1 d . . . . .
Si4 Si 0.11508(5) 0.97308(9) 0.52765(4) 0.0220(2) Uani 1 1 d . . . . .
Si3 Si -0.04416(5) 0.72259(11) 0.38139(5) 0.0287(3) Uani 1 1 d . . . . .
Si2 Si 0.10744(5) 0.37536(9) 0.42711(4) 0.0224(2) Uani 1 1 d . . . . .
O11 O 0.09287(16) 0.6014(3) 0.52337(15) 0.0465(9) Uani 1 1 d . . . . .
C12 C 0.24478(18) 0.6105(4) 0.3269(2) 0.0357(11) Uani 1 1 d . . . . .
H12A H 0.2658 0.5557 0.3223 0.053 Uiso 1 1 calc R U . . .
H12B H 0.2514 0.6110 0.3628 0.053 Uiso 1 1 calc R U . . .
H12C H 0.2537 0.6792 0.3182 0.053 Uiso 1 1 calc R U . . .
C11 C 0.1589(2) 0.5966(4) 0.21250(17) 0.0323(10) Uani 1 1 d . . . . .
H11A H 0.1735 0.6626 0.2080 0.048 Uiso 1 1 calc R U . . .
H11B H 0.1214 0.5971 0.1905 0.048 Uiso 1 1 calc R U . . .
H11C H 0.1738 0.5372 0.2028 0.048 Uiso 1 1 calc R U . . .
C10 C 0.15542(19) 0.4479(3) 0.29614(17) 0.0280(9) Uani 1 1 d . . . . .
H10A H 0.1776 0.3944 0.2927 0.042 Uiso 1 1 calc R U . . .
H10B H 0.1194 0.4335 0.2713 0.042 Uiso 1 1 calc R U . . .
H10C H 0.1595 0.4460 0.3312 0.042 Uiso 1 1 calc R U . . .
C9 C 0.1972(2) 0.8764(4) 0.3383(2) 0.0420(12) Uani 1 1 d . . . . .
C13 C 0.01274(19) 0.7968(4) 0.27677(17) 0.0315(10) Uani 1 1 d . . . . .
C17 C 0.12736(16) 0.5096(3) 0.41570(15) 0.0228(9) Uani 1 1 d . . . . .
C16 C 0.13698(16) 0.5987(3) 0.40745(14) 0.0196(8) Uani 1 1 d . . . . .
C15 C 0.03564(19) 0.6842(4) 0.20203(18) 0.0362(11) Uani 1 1 d . . . . .
C14 C 0.03759(17) 0.5859(4) 0.28943(16) 0.0269(9) Uani 1 1 d . . . . .
C3 C 0.12264(15) 0.7938(3) 0.41836(14) 0.0183(8) Uani 1 1 d . U . . .
H3 H 0.1206 0.8620 0.4005 0.022 Uiso 1 1 calc R U . . .
C2 C 0.15672(15) 0.8132(3) 0.47635(15) 0.0190(8) Uani 1 1 d . . . . .
C1 C 0.15500(15) 0.8732(3) 0.51440(15) 0.0185(8) Uani 1 1 d . . . . .
O12 O 0.22859(15) 0.7617(3) 0.65665(12) 0.0437(9) Uani 1 1 d . . . . .
C4 C 0.14631(15) 0.7096(3) 0.39548(14) 0.0169(8) Uani 1 1 d . U . . .
H4 H 0.1845 0.7208 0.4128 0.020 Uiso 1 1 calc R U . . .
C8 C 0.1274(3) 0.8603(4) 0.2292(2) 0.0485(15) Uani 1 1 d . . . . .
C7 C 0.0986(2) 0.9578(4) 0.30382(17) 0.0365(12) Uani 1 1 d . . . . .
C6 C 0.13565(16) 0.6821(3) 0.29908(15) 0.0185(8) Uani 1 1 d . . . . .
C5 C 0.12627(15) 0.7233(3) 0.33654(14) 0.0173(8) Uani 1 1 d . . . . .

loop_
_atom_site_aniso_label
_atom_site_aniso_U_11
_atom_site_aniso_U_22
_atom_site_aniso_U_33
_atom_site_aniso_U_23
_atom_site_aniso_U_13
_atom_site_aniso_U_12
C35 0.024(2) 0.0139(18) 0.0161(18) 0.0006(14) 0.0084(16) -0.0007(15)
C36 0.0198(19) 0.0156(18) 0.0160(18) 0.0013(14) 0.0070(15) 0.0007(15)
C37 0.0167(18) 0.0201(19) 0.0135(17) -0.0025(14) 0.0055(14) 0.0013(15)
C38 0.023(2) 0.0169(19) 0.0136(17) -0.0003(14) 0.0076(15) 0.0008(15)
C39 0.0196(19) 0.020(2) 0.0154(18) -0.0007(15) 0.0040(15) 0.0019(15)
C40 0.027(2) 0.019(2) 0.0169(18) -0.0016(15) 0.0062(16) -0.0036(16)
C41 0.041(3) 0.045(3) 0.026(2) -0.001(2) 0.001(2) 0.013(2)
C42 0.037(3) 0.042(3) 0.026(2) 0.001(2) 0.013(2) 0.006(2)
C43 0.046(3) 0.030(3) 0.031(2) 0.004(2) 0.017(2) 0.000(2)
C45 0.047(3) 0.028(3) 0.041(3) 0.002(2) 0.014(2) 0.009(2)
C46 0.046(3) 0.045(3) 0.045(3) -0.025(2) 0.025(3) -0.005(2)
C47 0.049(3) 0.058(4) 0.055(3) -0.017(3) 0.040(3) -0.012(3)
C48 0.026(3) 0.069(4) 0.039(3) -0.033(3) 0.008(2) 0.001(2)
C49 0.038(3) 0.031(2) 0.025(2) -0.0055(19) 0.011(2) -0.001(2)
C50 0.036(3) 0.059(4) 0.029(2) -0.005(2) 0.019(2) -0.014(2)
C51 0.028(2) 0.020(2) 0.0193(19) -0.0045(15) 0.0102(17) 0.0054(16)
C52 0.027(2) 0.025(2) 0.039(3) -0.0093(19) 0.014(2) 0.0033(18)
C56 0.0217(19) 0.025(2) 0.0129(17) -0.0021(15) 0.0089(15) 0.0042(16)
C57 0.025(2) 0.018(2) 0.0206(19) 0.0004(15) 0.0100(17) 0.0044(16)
C58 0.085(4) 0.029(3) 0.025(2) 0.007(2) 0.017(3) -0.006(3)
C59 0.046(3) 0.021(2) 0.033(2) -0.0037(18) 0.021(2) -0.003(2)
C60 0.050(3) 0.040(3) 0.086(5) -0.007(3) 0.048(3) -0.006(3)
C61 0.034(3) 0.030(2) 0.034(3) 0.003(2) 0.016(2) -0.004(2)
C62 0.045(3) 0.031(3) 0.032(2) -0.003(2) 0.020(2) -0.011(2)
C63 0.059(3) 0.027(3) 0.042(3) -0.004(2) 0.030(3) -0.006(2)
C64 0.043(3) 0.028(2) 0.023(2) -0.0049(18) 0.018(2) -0.001(2)
C65 0.047(3) 0.022(2) 0.026(2) -0.0026(17) 0.021(2) 0.0006(19)
C66 0.027(2) 0.050(3) 0.037(3) -0.009(2) 0.015(2) 0.007(2)
C67 0.040(3) 0.039(3) 0.018(2) 0.0057(19) 0.0068(19) 0.017(2)
C68 0.031(2) 0.030(2) 0.027(2) 0.0006(18) 0.0107(19) 0.0057(19)
C69 0.024(2) 0.047(3) 0.019(2) -0.0040(19) 0.0085(18) 0.002(2)
O13 0.061(3) 0.064(3) 0.049(2) -0.013(2) 0.009(2) 0.033(2)
O14 0.050(2) 0.084(3) 0.0189(17) -0.0016(18) 0.0114(16) 0.000(2)
O15 0.037(2) 0.101(4) 0.067(3) -0.045(3) 0.018(2) 0.008(2)
O16 0.056(2) 0.044(2) 0.0275(18) -0.0134(16) 0.0066(17) -0.0083(18)
O17 0.073(3) 0.066(3) 0.055(3) 0.011(2) 0.033(2) -0.019(2)
O18 0.052(2) 0.060(3) 0.0304(18) 0.0074(17) 0.0253(17) -0.0083(19)
O19 0.035(2) 0.065(3) 0.044(2) -0.001(2) 0.0094(18) -0.0146(19)
O20 0.093(4) 0.029(2) 0.090(3) -0.014(2) 0.057(3) -0.004(2)
O21 0.070(3) 0.053(2) 0.034(2) 0.0069(18) 0.0213(19) 0.036(2)
O22 0.053(2) 0.059(2) 0.0141(16) 0.0054(15) 0.0102(15) 0.0049(18)
O23 0.0320(19) 0.064(3) 0.043(2) -0.0073(19) 0.0177(17) -0.0128(18)
O44 0.063(3) 0.045(2) 0.051(2) 0.0018(19) 0.026(2) -0.013(2)
Si5 0.0305(6) 0.0286(6) 0.0238(6) -0.0077(5) 0.0152(5) 0.0005(5)
Si7 0.0330(6) 0.0185(6) 0.0243(6) -0.0001(4) 0.0160(5) 0.0003(5)
Si8 0.0240(6) 0.0230(6) 0.0152(5) -0.0024(4) 0.0102(4) 0.0024(4)
Co5 0.0252(3) 0.0261(3) 0.0146(3) 0.0005(2) 0.0070(2) 0.0069(2)
Co6 0.0369(3) 0.0183(3) 0.0224(3) -0.0007(2) 0.0163(3) -0.0027(2)
Co7 0.0246(3) 0.0355(3) 0.0182(3) -0.0092(2) 0.0085(2) 0.0001(2)
Co8 0.0346(3) 0.0243(3) 0.0161(3) -0.0008(2) 0.0077(2) 0.0059(2)
C29 0.042(3) 0.027(2) 0.033(2) -0.0134(19) 0.024(2) -0.006(2)
C30 0.036(3) 0.027(2) 0.036(3) 0.005(2) 0.014(2) 0.009(2)
C28 0.028(2) 0.046(3) 0.034(3) 0.004(2) 0.016(2) 0.000(2)
C27 0.026(2) 0.047(3) 0.035(3) -0.014(2) 0.011(2) 0.000(2)
C31 0.045(3) 0.034(3) 0.047(3) -0.011(2) 0.031(2) -0.009(2)
C34 0.036(3) 0.029(2) 0.023(2) 0.0000(18) 0.0136(19) 0.0064(19)
C33 0.048(3) 0.020(2) 0.022(2) 0.0063(17) 0.015(2) 0.006(2)
C32 0.041(3) 0.033(3) 0.0133(19) 0.0013(17) 0.0064(18) 0.011(2)
C21 0.0294(18) 0.0188(19) 0.0121(17) -0.0027(14) 0.0085(15) 0.0024(15)
C20 0.037(3) 0.032(3) 0.038(3) 0.001(2) 0.019(2) 0.001(2)
C19 0.048(3) 0.028(2) 0.021(2) 0.0045(18) 0.008(2) 0.001(2)
C18 0.042(3) 0.020(2) 0.025(2) -0.0026(17) 0.015(2) -0.0007(19)
C22 0.029(2) 0.025(2) 0.0177(19) -0.0007(16) 0.0102(16) 0.0020(16)
C26 0.032(2) 0.032(2) 0.027(2) -0.0062(19) 0.013(2) -0.0052(19)
C25 0.039(3) 0.079(5) 0.053(3) 0.024(3) 0.025(3) 0.001(3)
C24 0.043(3) 0.047(3) 0.033(3) 0.000(2) 0.023(2) 0.013(2)
C23 0.033(3) 0.036(3) 0.066(4) -0.022(3) 0.010(3) -0.001(2)
O5 0.0357(18) 0.0350(19) 0.0285(17) -0.0044(14) 0.0104(15) -0.0069(15)
O4 0.056(2) 0.055(2) 0.041(2) 0.0236(18) 0.0332(19) 0.033(2)
O3 0.060(3) 0.048(3) 0.086(3) -0.016(2) 0.030(3) -0.026(2)
O2 0.176(6) 0.044(3) 0.056(3) 0.023(2) 0.081(3) 0.035(3)
O6 0.047(2) 0.098(3) 0.0173(17) -0.0048(19) 0.0082(16) 0.021(2)
O10 0.060(3) 0.048(2) 0.0326(19) -0.0082(17) 0.0068(18) 0.028(2)
O9 0.051(2) 0.059(3) 0.068(3) 0.032(2) 0.034(2) 0.005(2)
O8 0.039(2) 0.087(3) 0.069(3) -0.031(3) 0.027(2) 0.005(2)
O7 0.046(2) 0.060(3) 0.0256(18) -0.0136(17) 0.0093(16) -0.0136(19)
Co4 0.0478(4) 0.0167(3) 0.0218(3) 0.0026(2) 0.0197(3) 0.0031(3)
Co3 0.0254(3) 0.0292(3) 0.0130(3) 0.0007(2) 0.0079(2) 0.0074(2)
Co2 0.0227(3) 0.0278(3) 0.0167(3) -0.0047(2) 0.0079(2) 0.0005(2)
Co1 0.0294(3) 0.0193(3) 0.0135(2) -0.0004(2) 0.0060(2) 0.0051(2)
Si1 0.0241(6) 0.0217(6) 0.0190(5) -0.0003(4) 0.0119(5) 0.0028(4)
O1 0.070(3) 0.032(2) 0.039(2) -0.0079(16) 0.0119(19) 0.0185(19)
Si4 0.0275(6) 0.0194(6) 0.0228(6) -0.0056(4) 0.0150(5) -0.0012(5)
Si3 0.0242(6) 0.0344(7) 0.0272(6) -0.0005(5) 0.0119(5) 0.0013(5)
Si2 0.0307(6) 0.0169(5) 0.0181(5) 0.0011(4) 0.0103(5) -0.0003(5)
O11 0.053(2) 0.037(2) 0.045(2) 0.0030(17) 0.0193(18) -0.0135(18)
C12 0.025(2) 0.040(3) 0.039(3) 0.000(2) 0.013(2) 0.003(2)
C11 0.044(3) 0.037(3) 0.026(2) 0.0021(19) 0.025(2) 0.010(2)
C10 0.042(3) 0.017(2) 0.028(2) 0.0000(17) 0.019(2) 0.0030(18)
C9 0.052(3) 0.029(3) 0.052(3) -0.001(2) 0.031(3) -0.008(2)
C13 0.041(3) 0.034(3) 0.021(2) 0.0090(18) 0.017(2) 0.012(2)
C17 0.027(2) 0.021(2) 0.0181(19) -0.0008(16) 0.0083(17) 0.0034(17)
C16 0.023(2) 0.022(2) 0.0120(17) -0.0009(15) 0.0069(15) 0.0051(16)
C15 0.029(2) 0.056(3) 0.021(2) -0.002(2) 0.0102(19) 0.011(2)
C14 0.024(2) 0.033(3) 0.0158(19) -0.0072(17) 0.0031(17) 0.0024(19)
C3 0.0233(18) 0.0143(18) 0.0129(17) -0.0016(14) 0.0047(14) 0.0009(14)
C2 0.0203(19) 0.0177(19) 0.0152(18) 0.0014(14) 0.0052(15) 0.0024(15)
C1 0.0214(19) 0.0171(19) 0.0157(18) 0.0020(14) 0.0076(15) 0.0032(15)
O12 0.050(2) 0.060(2) 0.0177(16) -0.0048(16) 0.0127(15) 0.0089(18)
C4 0.0232(19) 0.0153(18) 0.0110(16) 0.0005(13) 0.0069(15) 0.0023(15)
C8 0.095(5) 0.028(3) 0.040(3) 0.011(2) 0.046(3) 0.016(3)
C7 0.057(3) 0.023(2) 0.021(2) 0.0001(18) 0.011(2) 0.006(2)
C6 0.024(2) 0.0160(19) 0.0171(18) -0.0009(14) 0.0113(16) -0.0018(15)
C5 0.0215(19) 0.0140(18) 0.0146(17) 0.0013(14) 0.0068(15) 0.0002(15)

loop_
_atom_type_symbol
_atom_type_description
_atom_type_scat_dispersion_real
_atom_type_scat_dispersion_imag
_atom_type_scat_source
C C 0.0033 0.0016 'International Tables Vol C Tables 4.2.6.8 and 6.1.1.4'
H H 0.0000 0.0000 'International Tables Vol C Tables 4.2.6.8 and 6.1.1.4'
Co Co 0.3494 0.9721 'International Tables Vol C Tables 4.2.6.8 and 6.1.1.4'
O O 0.0106 0.0060 'International Tables Vol C Tables 4.2.6.8 and 6.1.1.4'
Si Si 0.0817 0.0704 'International Tables Vol C Tables 4.2.6.8 and 6.1.1.4'

loop_
_geom_angle_atom_site_label_1
_geom_angle_atom_site_label_2
_geom_angle_atom_site_label_3
_geom_angle
C36 C35 Si8 147.6(3)
C36 C35 Co5 68.6(2)
Si8 C35 Co5 134.8(2)
C36 C35 Co6 69.4(2)
Si8 C35 Co6 130.1(2)
Co5 C35 Co6 76.91(14)
C35 C36 C37 141.2(4)
C35 C36 Co5 71.6(2)
C37 C36 Co5 135.5(3)
C35 C36 Co6 71.2(2)
C37 C36 Co6 131.9(3)
Co5 C36 Co6 78.31(14)
C56 C37 C36 111.5(3)
C56 C37 C38 112.6(3)
C36 C37 C38 112.2(3)
C56 C37 H37 106.7
C36 C37 H37 106.7
C38 C37 H37 106.7
C51 C38 C39 110.7(3)
C51 C38 C37 112.9(3)
C39 C38 C37 113.3(3)
C51 C38 H38 106.5
C39 C38 H38 106.5
C37 C38 H38 106.5
C40 C39 C38 136.8(4)
C40 C39 Co8 71.6(2)
C38 C39 Co8 137.5(3)
C39 C40 Si5 143.1(3)
C39 C40 Co8 68.5(2)
Si5 C40 Co8 136.1(2)
C39 C40 Co7 69.1(3)
Si5 C40 Co7 133.3(2)
Co8 C40 Co7 77.54(16)
O13 C41 Co8 177.1(6)
O14 C42 Co8 178.3(5)
O44 C43 Co8 178.7(5)
Si5 C45 H45A 109.5
Si5 C45 H45B 109.5
H45A C45 H45B 109.5
Si5 C45 H45C 109.5
H45A C45 H45C 109.5
H45B C45 H45C 109.5
Si5 C46 H46A 109.5
Si5 C46 H46B 109.5
H46A C46 H46B 109.5
Si5 C46 H46C 109.5
H46A C46 H46C 109.5
H46B C46 H46C 109.5
Si5 C47 H47A 109.5
Si5 C47 H47B 109.5
H47A C47 H47B 109.5
Si5 C47 H47C 109.5
H47A C47 H47C 109.5
H47B C47 H47C 109.5
O15 C48 Co7 178.3(7)
O16 C49 Co7 179.7(5)
O17 C50 Co7 178.7(5)
C52 C51 C38 176.7(4)
C51 C52 Si6A 168.6(4)
C51 C52 Si6B 173.2(5)
C53A Si6A C54A 114.3(4)
C53A Si6A C52 108.7(4)
C54A Si6A C52 110.3(4)
C53A Si6A C55A 108.4(4)
C54A Si6A C55A 105.5(4)
C52 Si6A C55A 109.5(3)
Si6A C53A H53A 109.5
Si6A C53A H53B 109.5
H53A C53A H53B 109.5
Si6A C53A H53C 109.5
H53A C53A H53C 109.5
H53B C53A H53C 109.5
Si6A C54A H54A 109.5
Si6A C54A H54B 109.5
H54A C54A H54B 109.5
Si6A C54A H54C 109.5
H54A C54A H54C 109.5
H54B C54A H54C 109.5
Si6A C55A H55A 109.5
Si6A C55A H55B 109.5
H55A C55A H55B 109.5
Si6A C55A H55C 109.5
H55A C55A H55C 109.5
H55B C55A H55C 109.5
C53B Si6B C54B 114.5(6)
C53B Si6B C52 122.1(8)
C54B Si6B C52 106.9(9)
C53B Si6B C55B 108.3(6)
C54B Si6B C55B 105.3(5)
C52 Si6B C55B 97.2(7)
Si6B C53B H53D 109.5
Si6B C53B H53E 109.5
H53D C53B H53E 109.5
Si6B C53B H53F 109.5
H53D C53B H53F 109.5
H53E C53B H53F 109.5
Si6B C54B H54D 109.5
Si6B C54B H54E 109.5
H54D C54B H54E 109.5
Si6B C54B H54F 109.5
H54D C54B H54F 109.5
H54E C54B H54F 109.5
Si6B C55B H55D 109.5
Si6B C55B H55E 109.5
H55D C55B H55E 109.5
Si6B C55B H55F 109.5
H55D C55B H55F 109.5
H55E C55B H55F 109.5
C57 C56 C37 179.3(4)
C56 C57 Si7 176.1(4)
Si7 C58 H58A 109.5
Si7 C58 H58B 109.5
H58A C58 H58B 109.5
Si7 C58 H58C 109.5
H58A C58 H58C 109.5
H58B C58 H58C 109.5
Si7 C59 H59A 109.5
Si7 C59 H59B 109.5
H59A C59 H59B 109.5
Si7 C59 H59C 109.5
H59A C59 H59C 109.5
H59B C59 H59C 109.5
Si7 C60 H60A 109.5
Si7 C60 H60B 109.5
H60A C60 H60B 109.5
Si7 C60 H60C 109.5
H60A C60 H60C 109.5
H60B C60 H60C 109.5
O18 C61 Co6 178.7(5)
O19 C62 Co6 177.3(5)
O20 C63 Co6 179.7(5)
Si8 C64 H64A 109.5
Si8 C64 H64B 109.5
H64A C64 H64B 109.5
Si8 C64 H64C 109.5
H64A C64 H64C 109.5
H64B C64 H64C 109.5
Si8 C65 H65A 109.5
Si8 C65 H65B 109.5
H65A C65 H65B 109.5
Si8 C65 H65C 109.5
H65A C65 H65C 109.5
H65B C65 H65C 109.5
Si8 C66 H66A 109.5
Si8 C66 H66B 109.5
H66A C66 H66B 109.5
Si8 C66 H66C 109.5
H66A C66 H66C 109.5
H66B C66 H66C 109.5
O21 C67 Co5 176.7(5)
O22 C68 Co5 178.8(5)
O23 C69 Co5 178.6(5)
C40 Si5 C47 107.8(2)
C40 Si5 C46 108.8(2)
C47 Si5 C46 110.9(3)
C40 Si5 C45 106.4(2)
C47 Si5 C45 111.7(3)
C46 Si5 C45 111.0(3)
C57 Si7 C60 107.1(2)
C57 Si7 C59 110.0(2)
C60 Si7 C59 109.8(3)
C57 Si7 C58 107.7(2)
C60 Si7 C58 110.9(3)
C59 Si7 C58 111.2(2)
C65 Si8 C35 108.15(19)
C65 Si8 C66 111.0(2)
C35 Si8 C66 106.3(2)
C65 Si8 C64 110.2(2)
C35 Si8 C64 110.54(19)
C66 Si8 C64 110.6(2)
C69 Co5 C67 101.3(2)
C69 Co5 C68 101.5(2)
C67 Co5 C68 104.7(2)
C69 Co5 C36 98.91(18)
C67 Co5 C36 102.77(18)
C68 Co5 C36 141.47(19)
C69 Co5 C35 100.19(19)
C67 Co5 C35 139.49(19)
C68 Co5 C35 104.02(18)
C36 Co5 C35 39.86(16)
C69 Co5 Co6 148.67(15)
C67 Co5 Co6 95.68(17)
C68 Co5 Co6 99.27(15)
C36 Co5 Co6 51.33(12)
C35 Co5 Co6 51.77(11)
C62 Co6 C63 97.7(2)
C62 Co6 C61 102.7(2)
C63 Co6 C61 104.5(2)
C62 Co6 C36 96.81(19)
C63 Co6 C36 108.4(2)
C61 Co6 C36 138.88(19)
C62 Co6 C35 100.81(19)
C63 Co6 C35 144.4(2)
C61 Co6 C35 100.82(19)
C36 Co6 C35 39.46(16)
C62 Co6 Co5 146.58(15)
C63 Co6 Co5 99.02(18)
C61 Co6 Co5 100.85(15)
C36 Co6 Co5 50.36(11)
C35 Co6 Co5 51.32(12)
C50 Co7 C48 100.8(3)
C50 Co7 C49 98.7(2)
C48 Co7 C49 103.7(2)
C50 Co7 C39 101.9(2)
C48 Co7 C39 104.7(2)
C49 Co7 C39 140.8(2)
C50 Co7 C40 98.9(2)
C48 Co7 C40 142.5(2)
C49 Co7 C40 104.5(2)
C39 Co7 C40 39.63(16)
C50 Co7 Co8 148.50(16)
C48 Co7 Co8 100.6(2)
C49 Co7 Co8 98.37(16)
C39 Co7 Co8 50.12(12)
C40 Co7 Co8 51.11(12)
C43 Co8 C41 98.0(3)
C43 Co8 C42 98.9(2)
C41 Co8 C42 104.7(2)
C43 Co8 C39 100.02(19)
C41 Co8 C39 105.1(2)
C42 Co8 C39 141.8(2)
C43 Co8 C40 102.4(2)
C41 Co8 C40 141.9(2)
C42 Co8 C40 103.5(2)
C39 Co8 C40 39.88(16)
C43 Co8 Co7 149.73(16)
C41 Co8 Co7 97.8(2)
C42 Co8 Co7 101.89(17)
C39 Co8 Co7 50.77(12)
C40 Co8 Co7 51.35(13)
Si4 C29 H29A 109.5
Si4 C29 H29B 109.5
H29A C29 H29B 109.5
Si4 C29 H29C 109.5
H29A C29 H29C 109.5
H29B C29 H29C 109.5
Si4 C30 H30A 109.5
Si4 C30 H30B 109.5
H30A C30 H30B 109.5
Si4 C30 H30C 109.5
H30A C30 H30C 109.5
H30B C30 H30C 109.5
O9 C28 Co2 176.8(5)
O8 C27 Co2 179.7(6)
Si4 C31 H31A 109.5
Si4 C31 H31B 109.5
H31A C31 H31B 109.5
Si4 C31 H31C 109.5
H31A C31 H31C 109.5
H31B C31 H31C 109.5
O12 C34 Co1 178.8(4)
O11 C33 Co1 179.4(5)
O10 C32 Co1 179.0(5)
C22 C21 C3 178.2(4)
Si2 C20 H20A 109.5
Si2 C20 H20B 109.5
H20A C20 H20B 109.5
Si2 C20 H20C 109.5
H20A C20 H20C 109.5
H20B C20 H20C 109.5
Si2 C19 H19A 109.5
Si2 C19 H19B 109.5
H19A C19 H19B 109.5
Si2 C19 H19C 109.5
H19A C19 H19C 109.5
H19B C19 H19C 109.5
Si2 C18 H18A 109.5
Si2 C18 H18B 109.5
H18A C18 H18B 109.5
Si2 C18 H18C 109.5
H18A C18 H18C 109.5
H18B C18 H18C 109.5
C21 C22 Si3 174.8(4)
O7 C26 Co2 179.4(5)
Si3 C25 H25A 109.5
Si3 C25 H25B 109.5
H25A C25 H25B 109.5
Si3 C25 H25C 109.5
H25A C25 H25C 109.5
H25B C25 H25C 109.5
Si3 C24 H24A 109.5
Si3 C24 H24B 109.5
H24A C24 H24B 109.5
Si3 C24 H24C 109.5
H24A C24 H24C 109.5
H24B C24 H24C 109.5
Si3 C23 H23A 109.5
Si3 C23 H23B 109.5
H23A C23 H23B 109.5
Si3 C23 H23C 109.5
H23A C23 H23C 109.5
H23B C23 H23C 109.5
C9 Co4 C7 98.4(2)
C9 Co4 C8 103.2(3)
C7 Co4 C8 105.7(2)
C9 Co4 C5 95.6(2)
C7 Co4 C5 107.9(2)
C8 Co4 C5 138.3(2)
C9 Co4 C6 100.2(2)
C7 Co4 C6 143.6(2)
C8 Co4 C6 100.1(2)
C5 Co4 C6 39.43(16)
C9 Co4 Co3 145.26(17)
C7 Co4 Co3 98.68(18)
C8 Co4 Co3 100.9(2)
C5 Co4 Co3 50.23(11)
C6 Co4 Co3 50.80(12)
C14 Co3 C13 97.2(2)
C14 Co3 C15 99.8(2)
C13 Co3 C15 105.4(2)
C14 Co3 C5 98.44(17)
C13 Co3 C5 107.93(19)
C15 Co3 C5 139.37(19)
C14 Co3 C6 103.49(18)
C13 Co3 C6 143.5(2)
C15 Co3 C6 100.41(18)
C5 Co3 C6 39.78(16)
C14 Co3 Co4 148.89(13)
C13 Co3 Co4 97.27(17)
C15 Co3 Co4 102.68(18)
C5 Co3 Co4 50.79(11)
C6 Co3 Co4 51.44(11)
C28 Co2 C27 101.4(2)
C28 Co2 C26 99.2(2)
C27 Co2 C26 106.0(2)
C28 Co2 C2 99.79(19)
C27 Co2 C2 103.25(19)
C26 Co2 C2 140.90(19)
C28 Co2 C1 97.52(19)
C27 Co2 C1 141.3(2)
C26 Co2 C1 103.81(19)
C2 Co2 C1 39.87(16)
C28 Co2 Co1 146.95(15)
C27 Co2 Co1 100.17(18)
C26 Co2 Co1 98.51(15)
C2 Co2 Co1 50.70(11)
C1 Co2 Co1 51.04(11)
C33 Co1 C32 98.4(2)
C33 Co1 C34 98.8(2)
C32 Co1 C34 104.91(19)
C33 Co1 C2 100.16(18)
C32 Co1 C2 106.15(18)
C34 Co1 C2 140.52(19)
C33 Co1 C1 102.98(18)
C32 Co1 C1 142.46(19)
C34 Co1 C1 101.86(18)
C2 Co1 C1 40.00(16)
C33 Co1 Co2 150.01(14)
C32 Co1 Co2 97.18(17)
C34 Co1 Co2 101.74(16)
C2 Co1 Co2 50.71(12)
C1 Co1 Co2 51.44(12)
C10 Si1 C12 111.3(2)
C10 Si1 C6 106.74(19)
C12 Si1 C6 107.2(2)
C10 Si1 C11 111.3(2)
C12 Si1 C11 110.1(2)
C6 Si1 C11 110.05(19)
C1 Si4 C29 108.8(2)
C1 Si4 C31 108.3(2)
C29 Si4 C31 111.4(2)
C1 Si4 C30 106.8(2)
C29 Si4 C30 110.7(2)
C31 Si4 C30 110.8(2)
C22 Si3 C24 107.0(2)
C22 Si3 C23 109.1(2)
C24 Si3 C23 109.4(3)
C22 Si3 C25 109.1(2)
C24 Si3 C25 111.5(3)
C23 Si3 C25 110.6(3)
C17 Si2 C20 107.7(2)
C17 Si2 C19 108.2(2)
C20 Si2 C19 110.0(2)
C17 Si2 C18 108.5(2)
C20 Si2 C18 111.2(2)
C19 Si2 C18 111.1(2)
Si1 C12 H12A 109.5
Si1 C12 H12B 109.5
H12A C12 H12B 109.5
Si1 C12 H12C 109.5
H12A C12 H12C 109.5
H12B C12 H12C 109.5
Si1 C11 H11A 109.5
Si1 C11 H11B 109.5
H11A C11 H11B 109.5
Si1 C11 H11C 109.5
H11A C11 H11C 109.5
H11B C11 H11C 109.5
Si1 C10 H10A 109.5
Si1 C10 H10B 109.5
H10A C10 H10B 109.5
Si1 C10 H10C 109.5
H10A C10 H10C 109.5
H10B C10 H10C 109.5
O3 C9 Co4 175.3(5)
O4 C13 Co3 179.5(6)
C16 C17 Si2 175.7(4)
C17 C16 C4 177.4(5)
O6 C15 Co3 177.9(5)
O5 C14 Co3 178.7(4)
C21 C3 C2 110.3(3)
C21 C3 C4 112.5(3)
C2 C3 C4 113.0(3)
C21 C3 H3 106.9
C2 C3 H3 106.9
C4 C3 H3 106.9
C1 C2 C3 137.5(4)
C1 C2 Co2 71.2(2)
C3 C2 Co2 133.3(3)
C1 C2 Co1 70.7(2)
C3 C2 Co1 137.9(3)
Co2 C2 Co1 78.59(14)
C2 C1 Si4 143.6(3)
C2 C1 Co1 69.3(2)
Si4 C1 Co1 136.3(2)
C2 C1 Co2 68.9(2)
Si4 C1 Co2 132.2(2)
Co1 C1 Co2 77.53(14)
C16 C4 C5 110.4(3)
C16 C4 C3 111.5(3)
C5 C4 C3 112.6(3)
C16 C4 H4 107.3
C5 C4 H4 107.3
C3 C4 H4 107.3
O2 C8 Co4 177.3(6)
O1 C7 Co4 178.9(5)
C5 C6 Si1 146.0(3)
C5 C6 Co3 69.1(2)
Si1 C6 Co3 133.6(2)
C5 C6 Co4 69.2(2)
Si1 C6 Co4 132.4(2)
Co3 C6 Co4 77.76(15)
C6 C5 C4 138.1(4)
C6 C5 Co3 71.1(2)
C4 C5 Co3 137.2(3)
C6 C5 Co4 71.4(2)
C4 C5 Co4 132.9(3)
Co3 C5 Co4 78.98(14)

loop_
_geom_bond_atom_site_label_1
_geom_bond_atom_site_label_2
_geom_bond_distance
C35 C36 1.338(5)
C35 Si8 1.856(4)
C35 Co5 1.981(4)
C35 Co6 1.993(4)
C36 C37 1.522(5)
C36 Co5 1.944(4)
C36 Co6 1.971(4)
C37 C56 1.475(6)
C37 C38 1.555(5)
C37 H37 0.9800
C38 C51 1.457(6)
C38 C39 1.512(5)
C38 H38 0.9800
C39 C40 1.341(6)
C39 Co8 1.946(4)
C40 Si5 1.846(4)
C40 Co8 1.985(4)
C40 Co7 1.992(4)
C41 O13 1.125(6)
C41 Co8 1.813(6)
C42 O14 1.141(6)
C42 Co8 1.826(5)
C43 O44 1.121(6)
C43 Co8 1.801(6)
C45 Si5 1.872(5)
C45 H45A 0.9600
C45 H45B 0.9600
C45 H45C 0.9600
C46 Si5 1.864(5)
C46 H46A 0.9600
C46 H46B 0.9600
C46 H46C 0.9600
C47 Si5 1.859(5)
C47 H47A 0.9600
C47 H47B 0.9600
C47 H47C 0.9600
C48 O15 1.127(6)
C48 Co7 1.812(5)
C49 O16 1.134(5)
C49 Co7 1.822(5)
C50 O17 1.130(7)
C50 Co7 1.799(6)
C51 C52 1.194(6)
C52 Si6A 1.852(5)
C52 Si6B 1.861(6)
Si6A C53A 1.801(8)
Si6A C54A 1.827(6)
Si6A C55A 1.906(8)
C53A H53A 0.9600
C53A H53B 0.9600
C53A H53C 0.9600
C54A H54A 0.9600
C54A H54B 0.9600
C54A H54C 0.9600
C55A H55A 0.9600
C55A H55B 0.9600
C55A H55C 0.9600
Si6B C53B 1.794(9)
Si6B C54B 1.828(7)
Si6B C55B 1.914(9)
C53B H53D 0.9600
C53B H53E 0.9600
C53B H53F 0.9600
C54B H54D 0.9600
C54B H54E 0.9600
C54B H54F 0.9600
C55B H55D 0.9600
C55B H55E 0.9600
C55B H55F 0.9600
C56 C57 1.198(6)
C57 Si7 1.842(4)
C58 Si7 1.870(5)
C58 H58A 0.9600
C58 H58B 0.9600
C58 H58C 0.9600
C59 Si7 1.850(5)
C59 H59A 0.9600
C59 H59B 0.9600
C59 H59C 0.9600
C60 Si7 1.843(5)
C60 H60A 0.9600
C60 H60B 0.9600
C60 H60C 0.9600
C61 O18 1.132(6)
C61 Co6 1.837(5)
C62 O19 1.127(6)
C62 Co6 1.800(5)
C63 O20 1.135(6)
C63 Co6 1.806(5)
C64 Si8 1.870(4)
C64 H64A 0.9600
C64 H64B 0.9600
C64 H64C 0.9600
C65 Si8 1.854(5)
C65 H65A 0.9600
C65 H65B 0.9600
C65 H65C 0.9600
C66 Si8 1.856(5)
C66 H66A 0.9600
C66 H66B 0.9600
C66 H66C 0.9600
C67 O21 1.140(6)
C67 Co5 1.816(5)
C68 O22 1.132(5)
C68 Co5 1.838(5)
C69 O23 1.122(6)
C69 Co5 1.801(5)
Co5 Co6 2.4719(9)
Co7 Co8 2.4907(9)
C29 Si4 1.858(4)
C29 H29A 0.9600
C29 H29B 0.9600
C29 H29C 0.9600
C30 Si4 1.869(5)
C30 H30A 0.9600
C30 H30B 0.9600
C30 H30C 0.9600
C28 O9 1.121(6)
C28 Co2 1.798(5)
C27 O8 1.138(6)
C27 Co2 1.810(5)
C31 Si4 1.859(5)
C31 H31A 0.9600
C31 H31B 0.9600
C31 H31C 0.9600
C34 O12 1.128(5)
C34 Co1 1.835(4)
C33 O11 1.137(6)
C33 Co1 1.796(5)
C32 O10 1.122(6)
C32 Co1 1.815(5)
C21 C22 1.193(6)
C21 C3 1.471(6)
C20 Si2 1.854(5)
C20 H20A 0.9600
C20 H20B 0.9600
C20 H20C 0.9600
C19 Si2 1.867(4)
C19 H19A 0.9600
C19 H19B 0.9600
C19 H19C 0.9600
C18 Si2 1.869(4)
C18 H18A 0.9600
C18 H18B 0.9600
C18 H18C 0.9600
C22 Si3 1.835(5)
C26 O7 1.127(5)
C26 Co2 1.834(4)
C25 Si3 1.862(6)
C25 H25A 0.9600
C25 H25B 0.9600
C25 H25C 0.9600
C24 Si3 1.857(5)
C24 H24A 0.9600
C24 H24B 0.9600
C24 H24C 0.9600
C23 Si3 1.860(5)
C23 H23A 0.9600
C23 H23B 0.9600
C23 H23C 0.9600
O5 C14 1.138(6)
O4 C13 1.134(5)
O3 C9 1.123(7)
O2 C8 1.138(6)
O6 C15 1.134(5)
Co4 C9 1.784(6)
Co4 C7 1.818(5)
Co4 C8 1.830(5)
Co4 C5 1.961(4)
Co4 C6 1.987(4)
Co4 Co3 2.4836(9)
Co3 C14 1.795(5)
Co3 C13 1.805(5)
Co3 C15 1.833(5)
Co3 C5 1.945(4)
Co3 C6 1.969(4)
Co2 C2 1.959(4)
Co2 C1 1.987(4)
Co2 Co1 2.4816(9)
Co1 C2 1.959(4)
Co1 C1 1.976(4)
Si1 C10 1.851(4)
Si1 C12 1.855(5)
Si1 C6 1.861(4)
Si1 C11 1.874(4)
O1 C7 1.131(6)
Si4 C1 1.851(4)
Si2 C17 1.845(4)
C12 H12A 0.9600
C12 H12B 0.9600
C12 H12C 0.9600
C11 H11A 0.9600
C11 H11B 0.9600
C11 H11C 0.9600
C10 H10A 0.9600
C10 H10B 0.9600
C10 H10C 0.9600
C17 C16 1.195(6)
C16 C4 1.477(5)
C3 C2 1.507(5)
C3 C4 1.556(5)
C3 H3 0.9800
C2 C1 1.346(5)
C4 C5 1.524(5)
C4 H4 0.9800
C6 C5 1.332(5)

loop_
_geom_torsion_atom_site_label_1
_geom_torsion_atom_site_label_2
_geom_torsion_atom_site_label_3
_geom_torsion_atom_site_label_4
_geom_torsion
Si8 C35 C36 C37 0.9(10)
Co5 C35 C36 C37 -141.8(6)
Co6 C35 C36 C37 134.6(6)
Si8 C35 C36 Co5 142.7(6)
Co6 C35 C36 Co5 -83.57(11)
Si8 C35 C36 Co6 -133.8(6)
Co5 C35 C36 Co6 83.57(11)
C35 C36 C37 C56 45.9(7)
Co5 C36 C37 C56 -77.2(5)
Co6 C36 C37 C56 161.1(3)
C35 C36 C37 C38 173.2(5)
Co5 C36 C37 C38 50.1(5)
Co6 C36 C37 C38 -71.6(4)
C56 C37 C38 C51 45.1(4)
C36 C37 C38 C51 -81.7(4)
C56 C37 C38 C39 -81.7(4)
C36 C37 C38 C39 151.6(3)
C51 C38 C39 C40 49.0(7)
C37 C38 C39 C40 176.9(5)
C51 C38 C39 Co8 -69.7(5)
C37 C38 C39 Co8 58.3(5)
C38 C39 C40 Si5 -1.3(9)
Co8 C39 C40 Si5 140.0(5)
C38 C39 C40 Co8 -141.4(5)
C38 C39 C40 Co7 134.2(5)
Co8 C39 C40 Co7 -84.40(12)
C51 C52 Si6A C53A 118(2)
Si6B C52 Si6A C53A -51.0(7)
C51 C52 Si6A C54A -116(2)
Si6B C52 Si6A C54A 75.0(6)
C51 C52 Si6A C55A 0(2)
Si6B C52 Si6A C55A -169.3(7)
Si6A C52 Si6B C53B 140.7(10)
Si6A C52 Si6B C54B -84.7(8)
Si6A C52 Si6B C55B 23.7(8)
C39 C40 Si5 C47 -90.2(6)
Co8 C40 Si5 C47 30.1(4)
Co7 C40 Si5 C47 153.7(3)
C39 C40 Si5 C46 149.4(6)
Co8 C40 Si5 C46 -90.2(4)
Co7 C40 Si5 C46 33.4(4)
C39 C40 Si5 C45 29.7(6)
Co8 C40 Si5 C45 150.1(3)
Co7 C40 Si5 C45 -86.3(3)
C36 C35 Si8 C65 -53.0(6)
Co5 C35 Si8 C65 74.3(3)
Co6 C35 Si8 C65 -170.9(3)
C36 C35 Si8 C66 66.2(6)
Co5 C35 Si8 C66 -166.5(3)
Co6 C35 Si8 C66 -51.7(3)
C36 C35 Si8 C64 -173.7(6)
Co5 C35 Si8 C64 -46.5(4)
Co6 C35 Si8 C64 68.4(3)
C21 C3 C2 C1 -51.7(6)
C4 C3 C2 C1 -178.6(5)
C21 C3 C2 Co2 -163.7(3)
C4 C3 C2 Co2 69.4(5)
C21 C3 C2 Co1 66.7(5)
C4 C3 C2 Co1 -60.2(5)
C3 C2 C1 Si4 -0.9(9)
Co2 C2 C1 Si4 133.7(5)
Co1 C2 C1 Si4 -142.2(5)
C3 C2 C1 Co1 141.3(5)
Co2 C2 C1 Co1 -84.14(11)
C3 C2 C1 Co2 -134.5(5)
Co1 C2 C1 Co2 84.14(11)
C29 Si4 C1 C2 -147.4(5)
C31 Si4 C1 C2 91.4(6)
C30 Si4 C1 C2 -27.9(6)
C29 Si4 C1 Co1 88.7(3)
C31 Si4 C1 Co1 -32.5(4)
C30 Si4 C1 Co1 -151.8(3)
C29 Si4 C1 Co2 -33.1(3)
C31 Si4 C1 Co2 -154.3(3)
C30 Si4 C1 Co2 86.4(3)
C21 C3 C4 C16 -46.3(4)
C2 C3 C4 C16 79.4(4)
C21 C3 C4 C5 78.5(4)
C2 C3 C4 C5 -155.8(3)
C10 Si1 C6 C5 62.7(6)
C12 Si1 C6 C5 -56.6(6)
C11 Si1 C6 C5 -176.3(5)
C10 Si1 C6 Co3 -59.5(3)
C12 Si1 C6 Co3 -178.9(3)
C11 Si1 C6 Co3 61.4(3)
C10 Si1 C6 Co4 -177.7(3)
C12 Si1 C6 Co4 62.9(3)
C11 Si1 C6 Co4 -56.8(3)
Si1 C6 C5 C4 2.1(9)
Co3 C6 C5 C4 141.2(5)
Co4 C6 C5 C4 -134.4(5)
Si1 C6 C5 Co3 -139.1(5)
Co4 C6 C5 Co3 84.39(12)
Si1 C6 C5 Co4 136.5(5)
Co3 C6 C5 Co4 -84.39(11)
C16 C4 C5 C6 -61.2(6)
C3 C4 C5 C6 173.5(5)
C16 C4 C5 Co3 58.1(5)
C3 C4 C5 Co3 -67.2(5)
C16 C4 C5 Co4 -173.7(3)
C3 C4 C5 Co4 61.0(5)
